data_8102783
loop_
_publ_author_name
'Zhi-Qiang Wang'
'Rui Zhang'
'Xiao-Juan Sun'
'Ya-Peng Zhang'
'Yan Xu'
'Chen Xu'

_publ_section_title
;
 Crystal structure of N-phenyl-N-(4-(pyren-1-yl)phenyl)benzenamine,
 C34H23N
;
_journal_issue 3
_journal_name_full 'Zeitschrift f\"ur Kristallographie - New Crystal Structures'
_journal_page_first 573
_journal_volume 225
_journal_year 2010
_chemical_formula_sum 'C34 H23 N'
_chemical_formula_weight 445.53
_space_group_IT_number 14
_symmetry_cell_setting monoclinic
_symmetry_space_group_name_Hall '-P 2ybc'
_symmetry_space_group_name_H-M 'P 1 21/c 1'
_atom_sites_solution_hydrogens geom
_atom_sites_solution_primary direct
_atom_sites_solution_secondary difmap
_audit_creation_method SHELXL-97
_cell_angle_alpha 90.00
_cell_angle_beta 95.8830(10)
_cell_angle_gamma 90.00
_cell_formula_units_Z 4
_cell_length_a 18.2364(19)
_cell_length_b 10.7241(12)
_cell_length_c 12.2551(13)
_cell_measurement_reflns_used 2818
_cell_measurement_temperature 296(2)
_cell_measurement_theta_max 24.28
_cell_measurement_theta_min 2.53
_cell_volume 2384.1(4)
_computing_cell_refinement 'Bruker SMART'
_computing_data_collection 'Bruker SMART'
_computing_data_reduction 'Bruker SAINT'
_computing_molecular_graphics 'Bruker SHELXTL'
_computing_publication_material 'Bruker SHELXTL'
_computing_structure_refinement 'SHELXL-97 (Sheldrick, 1997)'
_computing_structure_solution 'SHELXS-97 (Sheldrick, 1990)'
_diffrn_ambient_temperature 296(2)
_diffrn_measured_fraction_theta_full 0.993
_diffrn_measured_fraction_theta_max 0.993
_diffrn_measurement_device_type 'CCD area detector'
_diffrn_measurement_method 'phi and omega scans'
_diffrn_radiation_monochromator graphite
_diffrn_radiation_source 'fine-focus sealed tube'
_diffrn_radiation_type MoK\a
_diffrn_radiation_wavelength 0.71073
_diffrn_reflns_av_R_equivalents 0.0292
_diffrn_reflns_av_sigmaI/netI 0.0314
_diffrn_reflns_limit_h_max 22
_diffrn_reflns_limit_h_min -22
_diffrn_reflns_limit_k_max 12
_diffrn_reflns_limit_k_min -12
_diffrn_reflns_limit_l_max 14
_diffrn_reflns_limit_l_min -14
_diffrn_reflns_number 14297
_diffrn_reflns_theta_full 25.50
_diffrn_reflns_theta_max 25.50
_diffrn_reflns_theta_min 2.53
_exptl_absorpt_coefficient_mu 0.071
_exptl_absorpt_correction_T_max 0.9873
_exptl_absorpt_correction_T_min 0.9686
_exptl_absorpt_correction_type multi-scan
_exptl_absorpt_process_details sadabs
_exptl_crystal_colour colourless
_exptl_crystal_density_diffrn 1.241
_exptl_crystal_density_method 'not measured'
_exptl_crystal_description block
_exptl_crystal_F_000 936
_exptl_crystal_size_max 0.45
_exptl_crystal_size_mid 0.37
_exptl_crystal_size_min 0.18
_refine_diff_density_max 0.160
_refine_diff_density_min -0.147
_refine_diff_density_rms 0.027
_refine_ls_extinction_method none
_refine_ls_goodness_of_fit_ref 1.007
_refine_ls_hydrogen_treatment constr
_refine_ls_matrix_type full
_refine_ls_number_parameters 316
_refine_ls_number_reflns 4407
_refine_ls_number_restraints 0
_refine_ls_restrained_S_all 1.007
_refine_ls_R_factor_all 0.0726
_refine_ls_R_factor_gt 0.0401
_refine_ls_shift/su_max 0.000
_refine_ls_shift/su_mean 0.000
_refine_ls_structure_factor_coef Fsqd
_refine_ls_weighting_details 'calc w=1/[\s^2^(Fo^2^)+(0.0468P)^2^+0.2167P] where P=(Fo^2^+2Fc^2^)/3'
_refine_ls_weighting_scheme calc
_refine_ls_wR_factor_gt 0.0899
_refine_ls_wR_factor_ref 0.1064
_reflns_number_gt 2879
_reflns_number_total 4407
_reflns_threshold_expression >2sigma(I)
_cod_data_source_file 1267-3086.cff
_cod_data_source_block f
_cod_depositor_comments
;
The following automatic conversions were performed:
'_symmetry_cell_setting' value 'Monoclinic' changed to 'monoclinic'
according to '/home/saulius/struct/CIF-dictionaries/cif_core.dic'
dictionary named 'cif_core.dic' version 2.4.1 from 2010-06-29.

Automatic conversion script
Id: cif_fix_enum 1555 2011-01-17 13:19:09Z saulius 
;
_cod_original_sg_symbol_H-M P2(1)/c
_cod_database_code 8102783

loop_
_symmetry_equiv_pos_as_xyz
'x, y, z'
'-x, y+1/2, -z+1/2'
'-x, -y, -z'
'x, -y-1/2, z-1/2'

loop_
_atom_site_label
_atom_site_type_symbol
_atom_site_fract_x
_atom_site_fract_y
_atom_site_fract_z
_atom_site_U_iso_or_equiv
_atom_site_adp_type
_atom_site_occupancy
_atom_site_symmetry_multiplicity
_atom_site_calc_flag
_atom_site_refinement_flags
_atom_site_disorder_assembly
_atom_site_disorder_group
C1 C 0.73287(9) 0.56827(14) 0.14624(13) 0.0472(4) Uani 1 1 d . . .
C2 C 0.69515(9) 0.45631(15) 0.13033(14) 0.0497(4) Uani 1 1 d . . .
H2 H 0.7185 0.3878 0.1027 0.060 Uiso 1 1 calc R . .
C3 C 0.62354(9) 0.44567(14) 0.15498(13) 0.0472(4) Uani 1 1 d . . .
H3 H 0.5996 0.3694 0.1441 0.057 Uiso 1 1 calc R . .
C4 C 0.58568(8) 0.54502(14) 0.19567(12) 0.0429(4) Uani 1 1 d . . .
C5 C 0.62361(8) 0.65792(14) 0.20910(13) 0.0466(4) Uani 1 1 d . . .
H5 H 0.5997 0.7270 0.2346 0.056 Uiso 1 1 calc R . .
C6 C 0.69572(9) 0.66975(14) 0.18554(14) 0.0502(4) Uani 1 1 d . . .
H6 H 0.7197 0.7460 0.1960 0.060 Uiso 1 1 calc R . .
C7 C 0.83411(9) 0.69355(16) 0.08328(16) 0.0551(5) Uani 1 1 d . . .
C8 C 0.79869(11) 0.75259(18) -0.00720(16) 0.0664(5) Uani 1 1 d . . .
H8 H 0.7549 0.7197 -0.0409 0.080 Uiso 1 1 calc R . .
C9 C 0.82722(13) 0.85946(19) -0.04820(18) 0.0773(6) Uani 1 1 d . . .
H9 H 0.8031 0.8978 -0.1098 0.093 Uiso 1 1 calc R . .
C10 C 0.89106(12) 0.9093(2) 0.0017(2) 0.0796(6) Uani 1 1 d . . .
H10 H 0.9108 0.9810 -0.0265 0.095 Uiso 1 1 calc R . .
C11 C 0.92572(11) 0.8539(2) 0.0928(2) 0.0837(7) Uani 1 1 d . . .
H11 H 0.9687 0.8887 0.1273 0.100 Uiso 1 1 calc R . .
C12 C 0.89746(10) 0.74639(19) 0.13430(18) 0.0717(6) Uani 1 1 d . . .
H12 H 0.9213 0.7095 0.1969 0.086 Uiso 1 1 calc R . .
C13 C 0.85420(9) 0.47390(17) 0.12929(16) 0.0591(5) Uani 1 1 d . . .
C14 C 0.90011(11) 0.4522(2) 0.0479(2) 0.0803(6) Uani 1 1 d . . .
H14 H 0.9006 0.5079 -0.0102 0.096 Uiso 1 1 calc R . .
C15 C 0.94512(12) 0.3485(2) 0.0528(3) 0.0992(8) Uani 1 1 d . . .
H15 H 0.9759 0.3350 -0.0021 0.119 Uiso 1 1 calc R . .
C16 C 0.94499(13) 0.2652(2) 0.1375(3) 0.0994(9) Uani 1 1 d . . .
H16 H 0.9752 0.1952 0.1398 0.119 Uiso 1 1 calc R . .
C17 C 0.89991(12) 0.2856(2) 0.2190(2) 0.0872(7) Uani 1 1 d . . .
H17 H 0.8995 0.2292 0.2766 0.105 Uiso 1 1 calc R . .
C18 C 0.85495(10) 0.39045(18) 0.21541(17) 0.0690(5) Uani 1 1 d . . .
H18 H 0.8251 0.4046 0.2713 0.083 Uiso 1 1 calc R . .
C19 C 0.50718(8) 0.53026(13) 0.21585(13) 0.0415(4) Uani 1 1 d . . .
C20 C 0.45968(9) 0.47201(14) 0.13503(13) 0.0475(4) Uani 1 1 d . . .
H20 H 0.4791 0.4390 0.0740 0.057 Uiso 1 1 calc R . .
C21 C 0.38518(9) 0.46170(15) 0.14237(13) 0.0480(4) Uani 1 1 d . . .
H21 H 0.3555 0.4228 0.0862 0.058 Uiso 1 1 calc R . .
C22 C 0.35342(8) 0.50841(14) 0.23242(13) 0.0432(4) Uani 1 1 d . . .
C23 C 0.27608(9) 0.50372(16) 0.24089(15) 0.0543(4) Uani 1 1 d . . .
H23 H 0.2451 0.4683 0.1842 0.065 Uiso 1 1 calc R . .
C24 C 0.24682(9) 0.54954(16) 0.32938(16) 0.0580(5) Uani 1 1 d . . .
H24 H 0.1961 0.5458 0.3322 0.070 Uiso 1 1 calc R . .
C25 C 0.29226(9) 0.60361(14) 0.41874(14) 0.0496(4) Uani 1 1 d . . .
C26 C 0.26350(11) 0.65228(17) 0.51158(17) 0.0640(5) Uani 1 1 d . . .
H26 H 0.2129 0.6503 0.5155 0.077 Uiso 1 1 calc R . .
C27 C 0.30861(12) 0.70275(16) 0.59682(17) 0.0669(5) Uani 1 1 d . . .
H27 H 0.2884 0.7340 0.6578 0.080 Uiso 1 1 calc R . .
C28 C 0.38375(11) 0.70730(15) 0.59240(15) 0.0596(5) Uani 1 1 d . . .
H28 H 0.4137 0.7410 0.6511 0.072 Uiso 1 1 calc R . .
C29 C 0.41568(9) 0.66238(13) 0.50161(13) 0.0466(4) Uani 1 1 d . . .
C30 C 0.49322(10) 0.66721(14) 0.49313(13) 0.0489(4) Uani 1 1 d . . .
H30 H 0.5241 0.6998 0.5513 0.059 Uiso 1 1 calc R . .
C31 C 0.52294(9) 0.62612(14) 0.40363(13) 0.0464(4) Uani 1 1 d . . .
H31 H 0.5737 0.6315 0.4014 0.056 Uiso 1 1 calc R . .
C32 C 0.47797(8) 0.57385(13) 0.31109(12) 0.0392(4) Uani 1 1 d . . .
C33 C 0.40081(8) 0.56344(13) 0.31933(12) 0.0400(4) Uani 1 1 d . . .
C34 C 0.36940(9) 0.60926(13) 0.41330(13) 0.0436(4) Uani 1 1 d . . .
N1 N 0.80720(8) 0.57939(13) 0.12350(13) 0.0619(4) Uani 1 1 d . . .

loop_
_atom_site_aniso_label
_atom_site_aniso_U_11
_atom_site_aniso_U_22
_atom_site_aniso_U_33
_atom_site_aniso_U_23
_atom_site_aniso_U_13
_atom_site_aniso_U_12
C1 0.0475(9) 0.0453(10) 0.0494(10) 0.0002(8) 0.0077(8) 0.0013(8)
C2 0.0537(10) 0.0419(9) 0.0544(11) -0.0065(8) 0.0096(8) 0.0065(8)
C3 0.0536(10) 0.0364(9) 0.0518(10) -0.0042(7) 0.0067(8) -0.0022(7)
C4 0.0497(9) 0.0383(9) 0.0406(9) -0.0004(7) 0.0035(7) 0.0009(7)
C5 0.0507(10) 0.0384(9) 0.0515(10) -0.0052(7) 0.0088(8) 0.0034(7)
C6 0.0528(10) 0.0375(9) 0.0604(11) -0.0039(8) 0.0072(8) -0.0028(7)
C7 0.0503(10) 0.0490(10) 0.0685(13) -0.0019(9) 0.0175(9) -0.0002(8)
C8 0.0720(12) 0.0600(12) 0.0666(13) -0.0050(10) 0.0041(10) -0.0118(10)
C9 0.0976(16) 0.0655(14) 0.0699(14) 0.0069(11) 0.0135(12) -0.0089(12)
C10 0.0779(15) 0.0565(13) 0.1105(19) 0.0036(13) 0.0394(14) -0.0034(11)
C11 0.0497(12) 0.0686(14) 0.133(2) -0.0044(15) 0.0100(13) -0.0085(10)
C12 0.0515(11) 0.0677(13) 0.0947(16) 0.0057(12) 0.0015(10) -0.0005(10)
C13 0.0462(10) 0.0531(11) 0.0788(14) -0.0031(10) 0.0100(9) 0.0021(8)
C14 0.0673(13) 0.0719(14) 0.1059(18) -0.0069(12) 0.0291(12) 0.0067(11)
C15 0.0705(15) 0.0893(18) 0.143(2) -0.0289(18) 0.0333(15) 0.0126(13)
C16 0.0642(14) 0.0743(17) 0.156(3) -0.0209(18) -0.0074(16) 0.0206(12)
C17 0.0745(15) 0.0650(14) 0.115(2) 0.0058(13) -0.0224(14) 0.0059(11)
C18 0.0629(12) 0.0632(12) 0.0794(14) -0.0004(11) 0.0000(10) 0.0045(10)
C19 0.0474(9) 0.0344(8) 0.0423(9) 0.0015(7) 0.0028(7) -0.0012(7)
C20 0.0577(10) 0.0433(9) 0.0417(10) -0.0017(8) 0.0064(8) -0.0044(8)
C21 0.0540(10) 0.0467(10) 0.0419(10) -0.0020(8) -0.0022(8) -0.0107(8)
C22 0.0500(9) 0.0353(8) 0.0440(10) 0.0053(7) 0.0029(7) -0.0043(7)
C23 0.0517(10) 0.0491(10) 0.0612(12) 0.0049(9) 0.0020(9) -0.0078(8)
C24 0.0480(10) 0.0536(11) 0.0735(13) 0.0091(10) 0.0114(9) -0.0033(8)
C25 0.0549(10) 0.0355(9) 0.0609(12) 0.0069(8) 0.0174(9) -0.0014(7)
C26 0.0712(13) 0.0483(11) 0.0771(14) 0.0026(10) 0.0294(11) -0.0010(9)
C27 0.0920(15) 0.0482(11) 0.0667(13) -0.0039(10) 0.0378(12) -0.0049(10)
C28 0.0894(15) 0.0436(10) 0.0481(11) -0.0030(8) 0.0174(10) -0.0076(9)
C29 0.0672(11) 0.0308(8) 0.0422(10) 0.0032(7) 0.0076(8) -0.0031(7)
C30 0.0669(11) 0.0390(9) 0.0392(10) -0.0020(7) -0.0015(8) -0.0058(8)
C31 0.0521(10) 0.0406(9) 0.0458(10) 0.0019(7) 0.0009(8) -0.0033(7)
C32 0.0467(9) 0.0303(8) 0.0397(9) 0.0045(7) 0.0006(7) -0.0011(6)
C33 0.0511(9) 0.0300(8) 0.0392(9) 0.0069(7) 0.0057(7) 0.0002(7)
C34 0.0564(10) 0.0301(8) 0.0450(10) 0.0072(7) 0.0089(8) 0.0003(7)
N1 0.0511(9) 0.0481(9) 0.0895(12) 0.0085(8) 0.0219(8) 0.0043(7)

loop_
_atom_type_symbol
_atom_type_description
_atom_type_scat_dispersion_real
_atom_type_scat_dispersion_imag
_atom_type_scat_source
C C 0.0033 0.0016 'International Tables Vol C Tables 4.2.6.8 and 6.1.1.4'
H H 0.0000 0.0000 'International Tables Vol C Tables 4.2.6.8 and 6.1.1.4'
N N 0.0061 0.0033 'International Tables Vol C Tables 4.2.6.8 and 6.1.1.4'

loop_
_geom_angle_atom_site_label_1
_geom_angle_atom_site_label_2
_geom_angle_atom_site_label_3
_geom_angle
_geom_angle_site_symmetry_1
_geom_angle_site_symmetry_3
_geom_angle_publ_flag
C2 C1 C6 118.21(15) . . ?
C2 C1 N1 121.06(14) . . ?
C6 C1 N1 120.74(14) . . ?
C3 C2 C1 120.62(15) . . ?
C3 C2 H2 119.7 . . ?
C1 C2 H2 119.7 . . ?
C2 C3 C4 122.23(14) . . ?
C2 C3 H3 118.9 . . ?
C4 C3 H3 118.9 . . ?
C3 C4 C5 116.67(14) . . ?
C3 C4 C19 120.05(13) . . ?
C5 C4 C19 123.17(14) . . ?
C6 C5 C4 121.75(15) . . ?
C6 C5 H5 119.1 . . ?
C4 C5 H5 119.1 . . ?
C5 C6 C1 120.51(15) . . ?
C5 C6 H6 119.7 . . ?
C1 C6 H6 119.7 . . ?
C8 C7 C12 118.56(17) . . ?
C8 C7 N1 121.53(16) . . ?
C12 C7 N1 119.91(17) . . ?
C9 C8 C7 120.87(18) . . ?
C9 C8 H8 119.6 . . ?
C7 C8 H8 119.6 . . ?
C10 C9 C8 119.9(2) . . ?
C10 C9 H9 120.0 . . ?
C8 C9 H9 120.0 . . ?
C11 C10 C9 119.9(2) . . ?
C11 C10 H10 120.0 . . ?
C9 C10 H10 120.0 . . ?
C10 C11 C12 120.4(2) . . ?
C10 C11 H11 119.8 . . ?
C12 C11 H11 119.8 . . ?
C11 C12 C7 120.2(2) . . ?
C11 C12 H12 119.9 . . ?
C7 C12 H12 119.9 . . ?
C18 C13 C14 118.77(18) . . ?
C18 C13 N1 120.91(17) . . ?
C14 C13 N1 120.33(18) . . ?
C15 C14 C13 120.3(2) . . ?
C15 C14 H14 119.8 . . ?
C13 C14 H14 119.8 . . ?
C16 C15 C14 120.7(2) . . ?
C16 C15 H15 119.6 . . ?
C14 C15 H15 119.6 . . ?
C15 C16 C17 119.7(2) . . ?
C15 C16 H16 120.2 . . ?
C17 C16 H16 120.2 . . ?
C16 C17 C18 120.0(2) . . ?
C16 C17 H17 120.0 . . ?
C18 C17 H17 120.0 . . ?
C13 C18 C17 120.5(2) . . ?
C13 C18 H18 119.8 . . ?
C17 C18 H18 119.8 . . ?
C20 C19 C32 118.42(14) . . ?
C20 C19 C4 117.93(14) . . ?
C32 C19 C4 123.64(13) . . ?
C21 C20 C19 122.37(16) . . ?
C21 C20 H20 118.8 . . ?
C19 C20 H20 118.8 . . ?
C20 C21 C22 121.16(14) . . ?
C20 C21 H21 119.4 . . ?
C22 C21 H21 119.4 . . ?
C21 C22 C23 122.71(15) . . ?
C21 C22 C33 118.10(14) . . ?
C23 C22 C33 119.19(15) . . ?
C24 C23 C22 121.42(16) . . ?
C24 C23 H23 119.3 . . ?
C22 C23 H23 119.3 . . ?
C23 C24 C25 121.23(16) . . ?
C23 C24 H24 119.4 . . ?
C25 C24 H24 119.4 . . ?
C26 C25 C34 118.58(17) . . ?
C26 C25 C24 122.56(16) . . ?
C34 C25 C24 118.86(16) . . ?
C27 C26 C25 121.30(18) . . ?
C27 C26 H26 119.3 . . ?
C25 C26 H26 119.3 . . ?
C28 C27 C26 120.33(18) . . ?
C28 C27 H27 119.8 . . ?
C26 C27 H27 119.8 . . ?
C27 C28 C29 121.19(18) . . ?
C27 C28 H28 119.4 . . ?
C29 C28 H28 119.4 . . ?
C28 C29 C34 118.83(16) . . ?
C28 C29 C30 122.89(16) . . ?
C34 C29 C30 118.28(15) . . ?
C31 C30 C29 122.09(15) . . ?
C31 C30 H30 119.0 . . ?
C29 C30 H30 119.0 . . ?
C30 C31 C32 121.57(15) . . ?
C30 C31 H31 119.2 . . ?
C32 C31 H31 119.2 . . ?
C19 C32 C33 119.45(13) . . ?
C19 C32 C31 123.11(14) . . ?
C33 C32 C31 117.42(14) . . ?
C34 C33 C32 120.77(14) . . ?
C34 C33 C22 118.85(14) . . ?
C32 C33 C22 120.37(14) . . ?
C25 C34 C29 119.76(15) . . ?
C25 C34 C33 120.43(15) . . ?
C29 C34 C33 119.80(15) . . ?
C13 N1 C1 120.61(14) . . ?
C13 N1 C7 118.36(14) . . ?
C1 N1 C7 120.71(13) . . ?

loop_
_geom_bond_atom_site_label_1
_geom_bond_atom_site_label_2
_geom_bond_distance
_geom_bond_site_symmetry_2
_geom_bond_publ_flag
C1 C2 1.388(2) . ?
C1 C6 1.394(2) . ?
C1 N1 1.416(2) . ?
C2 C3 1.375(2) . ?
C2 H2 0.9300 . ?
C3 C4 1.390(2) . ?
C3 H3 0.9300 . ?
C4 C5 1.396(2) . ?
C4 C19 1.486(2) . ?
C5 C6 1.381(2) . ?
C5 H5 0.9300 . ?
C6 H6 0.9300 . ?
C7 C8 1.379(2) . ?
C7 C12 1.378(2) . ?
C7 N1 1.426(2) . ?
C8 C9 1.375(3) . ?
C8 H8 0.9300 . ?
C9 C10 1.367(3) . ?
C9 H9 0.9300 . ?
C10 C11 1.361(3) . ?
C10 H10 0.9300 . ?
C11 C12 1.381(3) . ?
C11 H11 0.9300 . ?
C12 H12 0.9300 . ?
C13 C18 1.383(3) . ?
C13 C14 1.386(3) . ?
C13 N1 1.417(2) . ?
C14 C15 1.380(3) . ?
C14 H14 0.9300 . ?
C15 C16 1.370(4) . ?
C15 H15 0.9300 . ?
C16 C17 1.375(3) . ?
C16 H16 0.9300 . ?
C17 C18 1.390(3) . ?
C17 H17 0.9300 . ?
C18 H18 0.9300 . ?
C19 C20 1.395(2) . ?
C19 C32 1.411(2) . ?
C20 C21 1.375(2) . ?
C20 H20 0.9300 . ?
C21 C22 1.391(2) . ?
C21 H21 0.9300 . ?
C22 C23 1.426(2) . ?
C22 C33 1.429(2) . ?
C23 C24 1.349(2) . ?
C23 H23 0.9300 . ?
C24 C25 1.427(2) . ?
C24 H24 0.9300 . ?
C25 C26 1.402(2) . ?
C25 C34 1.417(2) . ?
C26 C27 1.373(3) . ?
C26 H26 0.9300 . ?
C27 C28 1.378(3) . ?
C27 H27 0.9300 . ?
C28 C29 1.394(2) . ?
C28 H28 0.9300 . ?
C29 C34 1.421(2) . ?
C29 C30 1.429(2) . ?
C30 C31 1.346(2) . ?
C30 H30 0.9300 . ?
C31 C32 1.443(2) . ?
C31 H31 0.9300 . ?
C32 C33 1.425(2) . ?
C33 C34 1.425(2) . ?

loop_
_geom_torsion_atom_site_label_1
_geom_torsion_atom_site_label_2
_geom_torsion_atom_site_label_3
_geom_torsion_atom_site_label_4
_geom_torsion
_geom_torsion_site_symmetry_1
_geom_torsion_site_symmetry_2
_geom_torsion_site_symmetry_3
_geom_torsion_site_symmetry_4
_geom_torsion_publ_flag
C6 C1 C2 C3 -1.3(2) . . . . ?
N1 C1 C2 C3 178.52(15) . . . . ?
C1 C2 C3 C4 0.5(3) . . . . ?
C2 C3 C4 C5 0.9(2) . . . . ?
C2 C3 C4 C19 177.02(15) . . . . ?
C3 C4 C5 C6 -1.4(2) . . . . ?
C19 C4 C5 C6 -177.42(15) . . . . ?
C4 C5 C6 C1 0.6(3) . . . . ?
C2 C1 C6 C5 0.8(2) . . . . ?
N1 C1 C6 C5 -179.05(15) . . . . ?
C12 C7 C8 C9 2.3(3) . . . . ?
N1 C7 C8 C9 -176.86(18) . . . . ?
C7 C8 C9 C10 -0.8(3) . . . . ?
C8 C9 C10 C11 -0.9(3) . . . . ?
C9 C10 C11 C12 1.0(3) . . . . ?
C10 C11 C12 C7 0.5(3) . . . . ?
C8 C7 C12 C11 -2.1(3) . . . . ?
N1 C7 C12 C11 177.03(18) . . . . ?
C18 C13 C14 C15 0.6(3) . . . . ?
N1 C13 C14 C15 -179.06(19) . . . . ?
C13 C14 C15 C16 0.2(4) . . . . ?
C14 C15 C16 C17 -0.4(4) . . . . ?
C15 C16 C17 C18 -0.2(4) . . . . ?
C14 C13 C18 C17 -1.2(3) . . . . ?
N1 C13 C18 C17 178.42(17) . . . . ?
C16 C17 C18 C13 1.0(3) . . . . ?
C3 C4 C19 C20 -45.4(2) . . . . ?
C5 C4 C19 C20 130.49(16) . . . . ?
C3 C4 C19 C32 135.82(15) . . . . ?
C5 C4 C19 C32 -48.3(2) . . . . ?
C32 C19 C20 C21 3.5(2) . . . . ?
C4 C19 C20 C21 -175.33(14) . . . . ?
C19 C20 C21 C22 -0.6(2) . . . . ?
C20 C21 C22 C23 177.52(15) . . . . ?
C20 C21 C22 C33 -2.3(2) . . . . ?
C21 C22 C23 C24 179.85(16) . . . . ?
C33 C22 C23 C24 -0.3(2) . . . . ?
C22 C23 C24 C25 -0.6(3) . . . . ?
C23 C24 C25 C26 179.82(16) . . . . ?
C23 C24 C25 C34 0.3(2) . . . . ?
C34 C25 C26 C27 -1.1(3) . . . . ?
C24 C25 C26 C27 179.40(16) . . . . ?
C25 C26 C27 C28 0.4(3) . . . . ?
C26 C27 C28 C29 0.7(3) . . . . ?
C27 C28 C29 C34 -1.0(2) . . . . ?
C27 C28 C29 C30 178.98(15) . . . . ?
C28 C29 C30 C31 -178.35(15) . . . . ?
C34 C29 C30 C31 1.7(2) . . . . ?
C29 C30 C31 C32 -0.4(2) . . . . ?
C20 C19 C32 C33 -3.4(2) . . . . ?
C4 C19 C32 C33 175.40(13) . . . . ?
C20 C19 C32 C31 174.75(14) . . . . ?
C4 C19 C32 C31 -6.4(2) . . . . ?
C30 C31 C32 C19 179.79(14) . . . . ?
C30 C31 C32 C33 -2.0(2) . . . . ?
C19 C32 C33 C34 -178.51(13) . . . . ?
C31 C32 C33 C34 3.2(2) . . . . ?
C19 C32 C33 C22 0.5(2) . . . . ?
C31 C32 C33 C22 -177.72(13) . . . . ?
C21 C22 C33 C34 -178.62(13) . . . . ?
C23 C22 C33 C34 1.6(2) . . . . ?
C21 C22 C33 C32 2.3(2) . . . . ?
C23 C22 C33 C32 -177.51(13) . . . . ?
C26 C25 C34 C29 0.7(2) . . . . ?
C24 C25 C34 C29 -179.79(14) . . . . ?
C26 C25 C34 C33 -178.58(14) . . . . ?
C24 C25 C34 C33 1.0(2) . . . . ?
C28 C29 C34 C25 0.4(2) . . . . ?
C30 C29 C34 C25 -179.65(14) . . . . ?
C28 C29 C34 C33 179.61(14) . . . . ?
C30 C29 C34 C33 -0.4(2) . . . . ?
C32 C33 C34 C25 177.18(13) . . . . ?
C22 C33 C34 C25 -1.9(2) . . . . ?
C32 C33 C34 C29 -2.1(2) . . . . ?
C22 C33 C34 C29 178.88(13) . . . . ?
C18 C13 N1 C1 -44.0(3) . . . . ?
C14 C13 N1 C1 135.65(19) . . . . ?
C18 C13 N1 C7 142.49(18) . . . . ?
C14 C13 N1 C7 -37.9(3) . . . . ?
C2 C1 N1 C13 -26.8(2) . . . . ?
C6 C1 N1 C13 152.99(17) . . . . ?
C2 C1 N1 C7 146.53(17) . . . . ?
C6 C1 N1 C7 -33.6(2) . . . . ?
C8 C7 N1 C13 121.31(19) . . . . ?
C12 C7 N1 C13 -57.8(2) . . . . ?
C8 C7 N1 C1 -52.2(2) . . . . ?
C12 C7 N1 C1 128.64(19) . . . . ?

loop_
_cod_related_entry_id
_cod_related_entry_database
_cod_related_entry_code
1 ChemSpider 26946610
